data_4507610
loop_
_publ_author_name
'Bhardwaj, Rajni M.'
'Price, Louise S.'
'Price, Sarah L.'
'Reutzel-Edens, Susan M.'
'Miller, Gary J.'
'Oswald, Iain D. H.'
'Johnston, Blair F.'
'Florence, Alastair J.'

_publ_section_title
;
 Exploring the Experimental and Computed Crystal Energy Landscape of
 Olanzapine
;
_journal_issue 4
_journal_name_full 'Crystal Growth &amp; Design'
_journal_page_first 1602
_journal_paper_doi 10.1021/cg301826s
_journal_volume 13
_journal_year 2013
_chemical_formula_moiety 'C17 H20 N4 S1, (C3 H8 O2), (H2 O)'
_chemical_formula_sum 'C18.5 H23 N4 O2.25 S'
_chemical_formula_weight 369.47
_chemical_name_common 'olanzapine 1,2 propanediol hydrate'
_chemical_name_systematic
;
 ?
;
_space_group_IT_number 15
_symmetry_cell_setting monoclinic
_symmetry_space_group_name_Hall '-C 2yc'
_symmetry_space_group_name_H-M 'C 1 2/c 1'
_atom_sites_solution_hydrogens geom
_atom_sites_solution_primary direct
_atom_sites_solution_secondary difmap
_audit_creation_method SHELXL-97
_cell_angle_alpha 90.00
_cell_angle_beta 125.206(3)
_cell_angle_gamma 90.00
_cell_formula_units_Z 8
_cell_length_a 24.704(2)
_cell_length_b 12.1883(10)
_cell_length_c 15.1242(12)
_cell_measurement_reflns_used 7900
_cell_measurement_temperature 123(2)
_cell_measurement_theta_max 29.62
_cell_measurement_theta_min 2.91
_cell_volume 3720.9(5)
_computing_cell_refinement 'Bruker SAINT'
_computing_data_collection 'Bruker APEX2'
_computing_data_reduction 'Bruker SAINT'
_computing_molecular_graphics 'Bruker SHELXTL'
_computing_publication_material 'Bruker SHELXTL'
_computing_structure_refinement 'SHELXL-97 (Sheldrick, 2008)'
_computing_structure_solution 'SHELXS-97 (Sheldrick, 2008)'
_diffrn_ambient_temperature 123(2)
_diffrn_measured_fraction_theta_full 1.000
_diffrn_measured_fraction_theta_max 1.000
_diffrn_measurement_device_type 'Bruker APEX-II CCD'
_diffrn_measurement_method '\f and \w scans'
_diffrn_radiation_monochromator graphite
_diffrn_radiation_source 'fine-focus sealed tube'
_diffrn_radiation_type MoK\a
_diffrn_radiation_wavelength 0.71073
_diffrn_reflns_av_R_equivalents 0.0344
_diffrn_reflns_av_sigmaI/netI 0.0255
_diffrn_reflns_limit_h_max 30
_diffrn_reflns_limit_h_min -30
_diffrn_reflns_limit_k_max 15
_diffrn_reflns_limit_k_min -15
_diffrn_reflns_limit_l_max 18
_diffrn_reflns_limit_l_min -18
_diffrn_reflns_number 26423
_diffrn_reflns_theta_full 26.00
_diffrn_reflns_theta_max 26.00
_diffrn_reflns_theta_min 2.02
_exptl_absorpt_coefficient_mu 0.196
_exptl_absorpt_correction_T_max 0.7461
_exptl_absorpt_correction_T_min 0.6994
_exptl_absorpt_correction_type multi-scan
_exptl_absorpt_process_details SADABS
_exptl_crystal_colour yellow
_exptl_crystal_density_diffrn 1.319
_exptl_crystal_density_method 'not measured'
_exptl_crystal_description plate
_exptl_crystal_F_000 1568
_exptl_crystal_size_max 0.276
_exptl_crystal_size_mid 0.215
_exptl_crystal_size_min 0.076
_refine_diff_density_max 1.263
_refine_diff_density_min -0.623
_refine_diff_density_rms 0.068
_refine_ls_extinction_method none
_refine_ls_goodness_of_fit_ref 1.058
_refine_ls_hydrogen_treatment mixed
_refine_ls_matrix_type full
_refine_ls_number_parameters 258
_refine_ls_number_reflns 3649
_refine_ls_number_restraints 13
_refine_ls_restrained_S_all 1.067
_refine_ls_R_factor_all 0.0692
_refine_ls_R_factor_gt 0.0532
_refine_ls_shift/su_max 0.001
_refine_ls_shift/su_mean 0.000
_refine_ls_structure_factor_coef Fsqd
_refine_ls_weighting_details 'calc w=1/[\s^2^(Fo^2^)+(0.0758P)^2^+9.5441P] where P=(Fo^2^+2Fc^2^)/3'
_refine_ls_weighting_scheme calc
_refine_ls_wR_factor_gt 0.1404
_refine_ls_wR_factor_ref 0.1541
_reflns_number_gt 2911
_reflns_number_total 3649
_reflns_threshold_expression >2\s(I)
_cod_data_source_file cg301826s_si_002.cif
_cod_data_source_block olanzapine_propanediol_hydrate
_cod_depositor_comments
;
The following automatic conversions were performed:

'_symmetry_cell_setting' value 'Monoclinic' changed to 'monoclinic'
according to /home/saulius/struct/CIF-dictionaries/cif_core.dic
dictionary named 'cif_core.dic' version 2.4.2 from 2011-04-26.

Automatic conversion script
Id: cif_fix_values 1891 2012-01-12 08:04:46Z andrius 
;
_cod_original_cell_volume 3721.0(5)
_cod_original_sg_symbol_H-M C2/c
_cod_original_formula_sum 'C18.50 H23 N4 O2.25 S'
_cod_database_code 4507610

loop_
_symmetry_equiv_pos_as_xyz
'x, y, z'
'-x, y, -z+1/2'
'x+1/2, y+1/2, z'
'-x+1/2, y+1/2, -z+1/2'
'-x, -y, -z'
'x, -y, z-1/2'
'-x+1/2, -y+1/2, -z'
'x+1/2, -y+1/2, z-1/2'

loop_
_atom_site_label
_atom_site_type_symbol
_atom_site_fract_x
_atom_site_fract_y
_atom_site_fract_z
_atom_site_U_iso_or_equiv
_atom_site_adp_type
_atom_site_occupancy
_atom_site_symmetry_multiplicity
_atom_site_calc_flag
_atom_site_refinement_flags
S1 S 0.79027(3) -0.34544(5) 0.24352(5) 0.0259(2) Uani 1 1 d .
N1 N 0.68415(10) -0.20399(18) 0.15150(17) 0.0229(5) Uani 1 1 d .
N2 N 0.66600(10) -0.12136(16) 0.31525(16) 0.0201(4) Uani 1 1 d .
N3 N 0.76963(10) -0.07316(17) 0.46362(16) 0.0213(5) Uani 1 1 d .
N4 N 0.85060(10) 0.05573(17) 0.65497(16) 0.0231(5) Uani 1 1 d .
C1 C 0.76386(12) -0.21717(19) 0.34869(19) 0.0198(5) Uani 1 1 d .
C2 C 0.74176(12) -0.2441(2) 0.2455(2) 0.0208(5) Uani 1 1 d .
C3 C 0.62593(12) -0.2287(2) 0.14608(19) 0.0215(5) Uani 1 1 d .
C4 C 0.62041(12) -0.19147(19) 0.22875(19) 0.0199(5) Uani 1 1 d .
C5 C 0.72977(12) -0.1347(2) 0.37130(19) 0.0192(5) Uani 1 1 d .
C6 C 0.82099(12) -0.2801(2) 0.4274(2) 0.0223(5) Uani 1 1 d .
H6 H 0.8425 -0.2720 0.5031 0.027 Uiso 1 1 calc R
C7 C 0.84152(13) -0.3520(2) 0.3841(2) 0.0248(6) Uani 1 1 d .
C8 C 0.89828(14) -0.4318(2) 0.4406(2) 0.0349(7) Uani 1 1 d .
H8A H 0.9132 -0.4406 0.5159 0.052 Uiso 1 1 calc R
H8B H 0.9349 -0.4039 0.4390 0.052 Uiso 1 1 calc R
H8C H 0.8837 -0.5029 0.4038 0.052 Uiso 1 1 calc R
C9 C 0.57421(13) -0.2877(2) 0.0589(2) 0.0285(6) Uani 1 1 d .
H9 H 0.5781 -0.3118 0.0031 0.034 Uiso 1 1 calc R
C10 C 0.51724(13) -0.3116(2) 0.0524(2) 0.0310(6) Uani 1 1 d .
H10 H 0.4823 -0.3515 -0.0076 0.037 Uiso 1 1 calc R
C11 C 0.51158(12) -0.2772(2) 0.1338(2) 0.0273(6) Uani 1 1 d .
H11 H 0.4731 -0.2946 0.1308 0.033 Uiso 1 1 calc R
C12 C 0.56227(12) -0.2173(2) 0.2197(2) 0.0225(5) Uani 1 1 d .
H12 H 0.5574 -0.1928 0.2743 0.027 Uiso 1 1 calc R
C13 C 0.73987(12) -0.0016(2) 0.5020(2) 0.0236(5) Uani 1 1 d .
H13A H 0.6973 -0.0332 0.4823 0.028 Uiso 1 1 calc R
H13B H 0.7308 0.0713 0.4673 0.028 Uiso 1 1 calc R
C14 C 0.78688(13) 0.0104(2) 0.6241(2) 0.0235(5) Uani 1 1 d .
H14A H 0.7669 0.0594 0.6501 0.028 Uiso 1 1 calc R
H14B H 0.7941 -0.0623 0.6586 0.028 Uiso 1 1 calc R
C15 C 0.88044(13) -0.0178(2) 0.6175(2) 0.0248(6) Uani 1 1 d .
H15A H 0.8891 -0.0902 0.6530 0.030 Uiso 1 1 calc R
H15B H 0.9233 0.0130 0.6378 0.030 Uiso 1 1 calc R
C16 C 0.83440(12) -0.0317(2) 0.4954(2) 0.0223(5) Uani 1 1 d .
H16A H 0.8286 0.0397 0.4597 0.027 Uiso 1 1 calc R
H16B H 0.8542 -0.0839 0.4714 0.027 Uiso 1 1 calc R
C17 C 0.89490(15) 0.0710(3) 0.7726(2) 0.0350(7) Uani 1 1 d .
H17A H 0.9017 0.0004 0.8088 0.052 Uiso 1 1 calc R
H17B H 0.8749 0.1231 0.7954 0.052 Uiso 1 1 calc R
H17C H 0.9376 0.0996 0.7924 0.052 Uiso 1 1 calc R
O1W O 0.65920(15) 0.24575(19) 0.44573(19) 0.0539(7) Uani 1 1 d DU
O1S O 0.58992(13) 0.0605(2) 0.3159(3) 0.0772(10) Uani 1 1 d D
C1S C 0.52196(17) 0.0597(3) 0.2276(4) 0.0651(12) Uani 1 1 d D
C3S C 0.5130(5) 0.1704(7) 0.1844(8) 0.089(3) Uani 0.50 1 d PD
O2S O 0.5000 0.2488(10) 0.2500 0.136(5) Uani 0.50 2 d SPD
H1N H 0.6805(14) -0.223(2) 0.094(2) 0.026(8) Uiso 1 1 d .
H1W H 0.6428(14) 0.195(2) 0.399(2) 0.031 Uiso 1 1 d D
H2W H 0.6566(15) 0.3056(19) 0.413(2) 0.031 Uiso 1 1 d D
H1S H 0.612(3) 0.006(4) 0.311(6) 0.19(3) Uiso 1 1 d D

loop_
_atom_site_aniso_label
_atom_site_aniso_U_11
_atom_site_aniso_U_22
_atom_site_aniso_U_33
_atom_site_aniso_U_23
_atom_site_aniso_U_13
_atom_site_aniso_U_12
S1 0.0258(4) 0.0289(4) 0.0264(4) -0.0070(3) 0.0170(3) -0.0010(3)
N1 0.0251(11) 0.0279(12) 0.0178(11) -0.0014(9) 0.0135(10) -0.0008(9)
N2 0.0206(11) 0.0190(10) 0.0201(10) -0.0031(8) 0.0113(9) -0.0027(8)
N3 0.0192(10) 0.0237(11) 0.0218(11) -0.0069(9) 0.0123(9) -0.0043(8)
N4 0.0239(11) 0.0202(11) 0.0171(10) -0.0027(8) 0.0073(9) -0.0006(8)
C1 0.0200(12) 0.0199(12) 0.0208(12) -0.0023(10) 0.0125(10) -0.0034(10)
C2 0.0215(12) 0.0218(12) 0.0226(12) -0.0018(10) 0.0147(11) -0.0035(10)
C3 0.0219(12) 0.0207(12) 0.0188(12) 0.0018(10) 0.0098(11) 0.0010(10)
C4 0.0197(12) 0.0168(11) 0.0191(12) 0.0014(9) 0.0088(10) 0.0017(9)
C5 0.0225(13) 0.0186(12) 0.0186(12) 0.0009(9) 0.0130(11) -0.0014(9)
C6 0.0198(12) 0.0227(12) 0.0220(13) -0.0038(10) 0.0108(11) -0.0040(10)
C7 0.0207(12) 0.0238(13) 0.0267(14) -0.0043(10) 0.0117(11) -0.0031(10)
C8 0.0257(14) 0.0320(15) 0.0379(16) -0.0058(12) 0.0130(13) 0.0037(12)
C9 0.0288(14) 0.0311(14) 0.0219(13) -0.0051(11) 0.0124(12) 0.0005(11)
C10 0.0213(13) 0.0326(15) 0.0254(14) -0.0083(11) 0.0055(12) -0.0033(11)
C11 0.0179(12) 0.0272(14) 0.0305(14) -0.0010(11) 0.0103(11) -0.0006(10)
C12 0.0221(13) 0.0210(12) 0.0229(13) 0.0008(10) 0.0121(11) 0.0015(10)
C13 0.0217(13) 0.0256(13) 0.0228(13) -0.0043(10) 0.0125(11) -0.0007(10)
C14 0.0288(14) 0.0201(12) 0.0214(13) -0.0029(10) 0.0145(11) -0.0004(10)
C15 0.0229(13) 0.0207(12) 0.0249(13) -0.0018(10) 0.0103(11) -0.0007(10)
C16 0.0207(12) 0.0213(12) 0.0245(13) -0.0032(10) 0.0128(11) -0.0036(10)
C17 0.0345(16) 0.0372(16) 0.0192(13) -0.0052(12) 0.0074(12) 0.0018(13)
O1W 0.109(2) 0.0240(11) 0.0417(14) -0.0004(10) 0.0514(16) 0.0028(13)
O1S 0.0362(14) 0.0578(17) 0.102(2) -0.0347(16) 0.0188(15) 0.0021(12)
C1S 0.0343(19) 0.057(2) 0.083(3) 0.001(2) 0.022(2) 0.0085(17)
C3S 0.055(5) 0.132(9) 0.083(7) 0.052(7) 0.042(5) 0.032(6)
O2S 0.165(13) 0.091(8) 0.196(15) 0.000 0.128(12) 0.000

loop_
_atom_type_symbol
_atom_type_description
_atom_type_scat_dispersion_real
_atom_type_scat_dispersion_imag
_atom_type_scat_source
C C 0.0033 0.0016 'International Tables Vol C Tables 4.2.6.8 and 6.1.1.4'
H H 0.0000 0.0000 'International Tables Vol C Tables 4.2.6.8 and 6.1.1.4'
N N 0.0061 0.0033 'International Tables Vol C Tables 4.2.6.8 and 6.1.1.4'
O O 0.0106 0.0060 'International Tables Vol C Tables 4.2.6.8 and 6.1.1.4'
S S 0.1246 0.1234 'International Tables Vol C Tables 4.2.6.8 and 6.1.1.4'

loop_
_geom_angle_atom_site_label_1
_geom_angle_atom_site_label_2
_geom_angle_atom_site_label_3
_geom_angle
_geom_angle_site_symmetry_1
_geom_angle_site_symmetry_3
C2 S1 C7 91.99(12) . .
C2 N1 C3 112.8(2) . .
C2 N1 H1N 113(2) . .
C3 N1 H1N 111.9(19) . .
N2 N2 C5 0(10) 1 .
N2 N2 C4 0(10) 1 .
C5 N2 C4 123.1(2) . .
C5 N3 C13 119.9(2) . .
C5 N3 C16 121.7(2) . .
C13 N3 C16 111.59(19) . .
C15 N4 C14 109.43(19) . .
C15 N4 C17 110.9(2) . .
C14 N4 C17 110.3(2) . .
C2 C1 C6 112.0(2) . .
C2 C1 C5 121.7(2) . .
C6 C1 C5 126.4(2) . .
C1 C2 N1 125.5(2) . .
C1 C2 S1 111.51(19) . .
N1 C2 S1 122.75(19) . .
C9 C3 C4 120.0(2) . .
C9 C3 N1 120.5(2) . .
C4 C3 N1 119.5(2) . .
C12 C4 C3 117.4(2) . .
C12 C4 N2 116.8(2) . 1
C3 C4 N2 125.5(2) . 1
C12 C4 N2 116.8(2) . .
C3 C4 N2 125.5(2) . .
N2 C4 N2 0.0(3) 1 .
N2 C5 N2 0.00(12) 1 .
N2 C5 N3 118.9(2) 1 .
N2 C5 N3 118.9(2) . .
N2 C5 C1 125.1(2) 1 .
N2 C5 C1 125.1(2) . .
N3 C5 C1 115.9(2) . .
C7 C6 C1 114.1(2) . .
C7 C6 H6 123.0 . .
C1 C6 H6 123.0 . .
C6 C7 C8 129.0(2) . .
C6 C7 S1 110.5(2) . .
C8 C7 S1 120.5(2) . .
C7 C8 H8A 109.5 . .
C7 C8 H8B 109.5 . .
H8A C8 H8B 109.5 . .
C7 C8 H8C 109.5 . .
H8A C8 H8C 109.5 . .
H8B C8 H8C 109.5 . .
C10 C9 C3 121.0(2) . .
C10 C9 H9 119.5 . .
C3 C9 H9 119.5 . .
C11 C10 C9 119.6(2) . .
C11 C10 H10 120.2 . .
C9 C10 H10 120.2 . .
C10 C11 C12 119.7(2) . .
C10 C11 H11 120.2 . .
C12 C11 H11 120.2 . .
C11 C12 C4 122.3(2) . .
C11 C12 H12 118.9 . .
C4 C12 H12 118.9 . .
N3 C13 C14 109.5(2) . .
N3 C13 H13A 109.8 . .
C14 C13 H13A 109.8 . .
N3 C13 H13B 109.8 . .
C14 C13 H13B 109.8 . .
H13A C13 H13B 108.2 . .
N4 C14 C13 110.6(2) . .
N4 C14 H14A 109.5 . .
C13 C14 H14A 109.5 . .
N4 C14 H14B 109.5 . .
C13 C14 H14B 109.5 . .
H14A C14 H14B 108.1 . .
N4 C15 C16 110.3(2) . .
N4 C15 H15A 109.6 . .
C16 C15 H15A 109.6 . .
N4 C15 H15B 109.6 . .
C16 C15 H15B 109.6 . .
H15A C15 H15B 108.1 . .
N3 C16 C15 110.3(2) . .
N3 C16 H16A 109.6 . .
C15 C16 H16A 109.6 . .
N3 C16 H16B 109.6 . .
C15 C16 H16B 109.6 . .
H16A C16 H16B 108.1 . .
N4 C17 H17A 109.5 . .
N4 C17 H17B 109.5 . .
H17A C17 H17B 109.5 . .
N4 C17 H17C 109.5 . .
H17A C17 H17C 109.5 . .
H17B C17 H17C 109.5 . .
H1W O1W H2W 107(3) . .
C1S O1S H1S 111(5) . .
O1S C1S C3S 101.9(5) . .
O1S C1S C1S 109.2(5) . 2_655
C3S C1S C1S 103.2(4) . 2_655
C1S C3S O2S 108.7(7) . .
C3S O2S C3S 103.1(9) . 2_655

loop_
_geom_bond_atom_site_label_1
_geom_bond_atom_site_label_2
_geom_bond_distance
_geom_bond_site_symmetry_2
S1 C2 1.733(3) .
S1 C7 1.740(3) .
N1 C2 1.397(3) .
N1 C3 1.425(3) .
N1 H1N 0.85(3) .
N2 N2 0.000(6) 1
N2 C5 1.299(3) .
N2 C4 1.418(3) .
N3 C5 1.377(3) .
N3 C13 1.459(3) .
N3 C16 1.470(3) .
N4 C15 1.465(3) .
N4 C14 1.467(3) .
N4 C17 1.468(3) .
C1 C2 1.364(3) .
C1 C6 1.435(3) .
C1 C5 1.473(3) .
C3 C9 1.395(4) .
C3 C4 1.409(3) .
C4 C12 1.398(3) .
C4 N2 1.418(3) 1
C5 N2 1.299(3) 1
C6 C7 1.355(4) .
C6 H6 0.9500 .
C7 C8 1.504(4) .
C8 H8A 0.9800 .
C8 H8B 0.9800 .
C8 H8C 0.9800 .
C9 C10 1.384(4) .
C9 H9 0.9500 .
C10 C11 1.382(4) .
C10 H10 0.9500 .
C11 C12 1.383(4) .
C11 H11 0.9500 .
C12 H12 0.9500 .
C13 C14 1.519(3) .
C13 H13A 0.9900 .
C13 H13B 0.9900 .
C14 H14A 0.9900 .
C14 H14B 0.9900 .
C15 C16 1.521(3) .
C15 H15A 0.9900 .
C15 H15B 0.9900 .
C16 H16A 0.9900 .
C16 H16B 0.9900 .
C17 H17A 0.9800 .
C17 H17B 0.9800 .
C17 H17C 0.9800 .
O1W H1W 0.848(18) .
O1W H2W 0.867(18) .
O1S C1S 1.420(4) .
O1S H1S 0.895(19) .
C1S C3S 1.459(8) .
C1S C1S 1.576(9) 2_655
C3S O2S 1.538(8) .
O2S C3S 1.538(8) 2_655

loop_
_geom_torsion_atom_site_label_1
_geom_torsion_atom_site_label_2
_geom_torsion_atom_site_label_3
_geom_torsion_atom_site_label_4
_geom_torsion
_geom_torsion_site_symmetry_1
_geom_torsion_site_symmetry_4
C6 C1 C2 N1 174.4(2) . .
C5 C1 C2 N1 -4.0(4) . .
C6 C1 C2 S1 -0.2(3) . .
C5 C1 C2 S1 -178.57(18) . .
C3 N1 C2 C1 -59.3(3) . .
C3 N1 C2 S1 114.7(2) . .
C7 S1 C2 C1 -0.1(2) . .
C7 S1 C2 N1 -174.8(2) . .
C2 N1 C3 C9 -122.4(3) . .
C2 N1 C3 C4 58.7(3) . .
C9 C3 C4 C12 0.8(4) . .
N1 C3 C4 C12 179.7(2) . .
C9 C3 C4 N2 -173.0(2) . 1
N1 C3 C4 N2 6.0(4) . 1
C9 C3 C4 N2 -173.0(2) . .
N1 C3 C4 N2 6.0(4) . .
N2 N2 C4 C12 0.00(3) 1 .
C5 N2 C4 C12 141.0(2) . .
N2 N2 C4 C3 0.00(9) 1 .
C5 N2 C4 C3 -45.3(4) . .
C5 N2 C4 N2 0(88) . 1
C4 N2 C5 N2 0(100) . 1
N2 N2 C5 N3 0.00(10) 1 .
C4 N2 C5 N3 -170.3(2) . .
N2 N2 C5 C1 0.00(3) 1 .
C4 N2 C5 C1 5.1(4) . .
C13 N3 C5 N2 5.3(3) . 1
C16 N3 C5 N2 -143.5(2) . 1
C13 N3 C5 N2 5.3(3) . .
C16 N3 C5 N2 -143.5(2) . .
C13 N3 C5 C1 -170.5(2) . .
C16 N3 C5 C1 40.7(3) . .
C2 C1 C5 N2 37.4(4) . 1
C6 C1 C5 N2 -140.8(3) . 1
C2 C1 C5 N2 37.4(4) . .
C6 C1 C5 N2 -140.8(3) . .
C2 C1 C5 N3 -147.1(2) . .
C6 C1 C5 N3 34.7(3) . .
C2 C1 C6 C7 0.4(3) . .
C5 C1 C6 C7 178.7(2) . .
C1 C6 C7 C8 -179.0(3) . .
C1 C6 C7 S1 -0.5(3) . .
C2 S1 C7 C6 0.3(2) . .
C2 S1 C7 C8 179.0(2) . .
C4 C3 C9 C10 -0.7(4) . .
N1 C3 C9 C10 -179.6(2) . .
C3 C9 C10 C11 -0.4(4) . .
C9 C10 C11 C12 1.4(4) . .
C10 C11 C12 C4 -1.3(4) . .
C3 C4 C12 C11 0.2(4) . .
N2 C4 C12 C11 174.5(2) 1 .
N2 C4 C12 C11 174.5(2) . .
C5 N3 C13 C14 151.4(2) . .
C16 N3 C13 C14 -56.9(3) . .
C15 N4 C14 C13 -59.9(3) . .
C17 N4 C14 C13 177.9(2) . .
N3 C13 C14 N4 58.7(3) . .
C14 N4 C15 C16 58.8(3) . .
C17 N4 C15 C16 -179.3(2) . .
C5 N3 C16 C15 -152.4(2) . .
C13 N3 C16 C15 56.5(3) . .
N4 C15 C16 N3 -57.0(3) . .
O1S C1S C3S O2S -83.6(6) . .
C1S C1S C3S O2S 29.7(7) 2_655 .
C1S C3S O2S C3S -12.2(3) . 2_655
